data_7058508
loop_
_publ_author_name
'Mulkapuri, Sateesh'
'Kurapati, Sathish Kumar'
'Mukhopadhyay, Subhabrata -'
'Das, Samar K.'

_publ_section_title
;
 A fully reduced {V18IVO42} host and VO43--, Cl-- as guest anions:
 synthesis, characterization and proton conductivity
;
_journal_name_full 'New Journal of Chemistry'
_journal_paper_doi 10.1039/C9NJ01918A
_journal_year 2019
_chemical_formula_sum 'N2 Na7 O67 V19'
_chemical_formula_weight 2228.81
_space_group_crystal_system monoclinic
_space_group_IT_number 9
_space_group_name_Hall 'C -2yc'
_space_group_name_H-M_alt 'C 1 c 1'
_symmetry_space_group_name_Hall 'C -2yc'
_symmetry_space_group_name_H-M 'C 1 c 1'
_atom_sites_solution_hydrogens None
_atom_sites_solution_primary direct
_audit_creation_method SHELXL-2018/1
_audit_update_record
;
2019-06-11 deposited with the CCDC.    2019-06-19 downloaded from the CCDC.
;
_cell_angle_alpha 90
_cell_angle_beta 97.834(3)
_cell_angle_gamma 90
_cell_formula_units_Z 4
_cell_length_a 20.7093(14)
_cell_length_b 15.2374(9)
_cell_length_c 19.1923(11)
_cell_measurement_reflns_used 9872
_cell_measurement_temperature 100(2)
_cell_measurement_theta_max 27.54
_cell_measurement_theta_min 2.60
_cell_volume 5999.7(6)
_computing_cell_refinement 'Bruker SAINT'
_computing_data_collection 'Bruker APEX2'
_computing_data_reduction 'Bruker SAINT'
_computing_molecular_graphics 'Bruker SHELXTL'
_computing_publication_material 'Bruker SHELXTL'
_computing_structure_refinement 'SHELXL-2018/1 (Sheldrick, 2018)'
_computing_structure_solution 'SHELXT 2014/5 (Sheldrick, 2014)'
_diffrn_ambient_temperature 100(2)
_diffrn_measured_fraction_theta_full 0.998
_diffrn_measured_fraction_theta_max 0.995
_diffrn_measurement_device_type 'Bruker APEX-II CCD'
_diffrn_measurement_method '\f and \w scans'
_diffrn_radiation_type MoK\a
_diffrn_radiation_wavelength 0.71073
_diffrn_reflns_av_R_equivalents 0.0402
_diffrn_reflns_av_unetI/netI 0.0486
_diffrn_reflns_Laue_measured_fraction_full 0.998
_diffrn_reflns_Laue_measured_fraction_max 0.995
_diffrn_reflns_limit_h_max 26
_diffrn_reflns_limit_h_min -25
_diffrn_reflns_limit_k_max 19
_diffrn_reflns_limit_k_min -19
_diffrn_reflns_limit_l_max 25
_diffrn_reflns_limit_l_min -24
_diffrn_reflns_number 36387
_diffrn_reflns_point_group_measured_fraction_full 0.998
_diffrn_reflns_point_group_measured_fraction_max 0.995
_diffrn_reflns_theta_full 25.242
_diffrn_reflns_theta_max 27.589
_diffrn_reflns_theta_min 2.604
_diffrn_source 'fine-focused sealed tube'
_exptl_absorpt_coefficient_mu 2.989
_exptl_absorpt_correction_T_max 0.620
_exptl_absorpt_correction_T_min 0.427
_exptl_absorpt_correction_type multi-scan
_exptl_absorpt_process_details SADABS
_exptl_crystal_colour Black
_exptl_crystal_density_diffrn 2.467
_exptl_crystal_density_method 'Not Measured'
_exptl_crystal_description Block
_exptl_crystal_F_000 4256
_exptl_crystal_size_max 0.32
_exptl_crystal_size_mid 0.24
_exptl_crystal_size_min 0.16
_refine_diff_density_max 1.434
_refine_diff_density_min -0.986
_refine_diff_density_rms 0.166
_refine_ls_abs_structure_details
;
 Refined as an inversion twin.
;
_refine_ls_abs_structure_Flack 0.14(4)
_refine_ls_extinction_method none
_refine_ls_goodness_of_fit_ref 1.041
_refine_ls_hydrogen_treatment undef
_refine_ls_matrix_type full
_refine_ls_number_parameters 857
_refine_ls_number_reflns 12502
_refine_ls_number_restraints 8
_refine_ls_restrained_S_all 1.041
_refine_ls_R_factor_all 0.0546
_refine_ls_R_factor_gt 0.0512
_refine_ls_shift/su_max 0.006
_refine_ls_shift/su_mean 0.001
_refine_ls_structure_factor_coef Fsqd
_refine_ls_weighting_details 'w=1/[\s^2^(Fo^2^)+(0.0666P)^2^+87.9165P] where P=(Fo^2^+2Fc^2^)/3'
_refine_ls_weighting_scheme calc
_refine_ls_wR_factor_gt 0.1389
_refine_ls_wR_factor_ref 0.1414
_reflns_Friedel_coverage 0.999
_reflns_Friedel_fraction_full 0.998
_reflns_Friedel_fraction_max 0.995
_reflns_number_gt 11745
_reflns_number_total 12502
_reflns_threshold_expression 'I > 2\s(I)'
_cod_data_source_file c9nj01918a2.cif
_cod_data_source_block shelx
_cod_depositor_comments
;
The following automatic conversions were performed:

'_atom_sites_solution_primary' value 'Direct' changed to 'direct'
according to
/home/data/users/saulius/crontab/automatic-downloads/rss-feeds/RSC/lib/dictionaries/cif_core.dic
dictionary named 'cif_core.dic' version 2.4.2 from 2011-04-26.

'_exptl_absorpt_correction_type' value 'Multi-Scan' changed to
'multi-scan' according to
/home/data/users/saulius/crontab/automatic-downloads/rss-feeds/RSC/lib/dictionaries/cif_core.dic
dictionary named 'cif_core.dic' version 2.4.2 from 2011-04-26.

Automatic conversion script
Id: cif_fix_values 4973 2017-02-22 13:04:09Z antanas 
;
_cod_database_code 7058508
_shelx_shelxl_version_number 2018/1
_shelx_space_group_comment
;
The symmetry employed for this shelxl refinement is uniquely defined
by the following loop, which should always be used as a source of
symmetry information in preference to the above space-group names.
They are only intended as comments.
;

loop_
_space_group_symop_operation_xyz
'x, y, z'
'x, -y, z+1/2'
'x+1/2, y+1/2, z'
'x+1/2, -y+1/2, z+1/2'

loop_
_atom_site_label
_atom_site_type_symbol
_atom_site_fract_x
_atom_site_fract_y
_atom_site_fract_z
_atom_site_U_iso_or_equiv
_atom_site_adp_type
_atom_site_occupancy
_atom_site_site_symmetry_order
_atom_site_calc_flag
_atom_site_refinement_flags_adp
V1 V 0.57994(9) 0.70089(12) 0.54031(9) 0.0108(3) Uani 1 1 d .
V15 V 0.68650(8) 0.88118(11) 0.60804(8) 0.0126(3) Uani 1 1 d .
V9 V 0.59849(8) 0.89559(11) 0.43463(8) 0.0131(3) Uani 1 1 d .
V16 V 0.53134(8) 0.83941(11) 0.68390(9) 0.0135(3) Uani 1 1 d .
V10 V 0.55261(9) 0.96112(11) 0.57059(9) 0.0162(3) Uani 1 1 d .
V6 V 0.73141(8) 0.74975(11) 0.46989(9) 0.0137(3) Uani 1 1 d .
V18 V 0.66991(8) 0.68301(11) 0.71481(8) 0.0145(3) Uani 1 1 d .
V11 V 0.42932(9) 0.66194(12) 0.61654(9) 0.0164(3) Uani 1 1 d .
V8 V 0.48788(9) 0.71084(11) 0.36661(8) 0.0156(3) Uani 1 1 d .
V17 V 0.44585(8) 0.85278(12) 0.51167(9) 0.0155(3) Uani 1 1 d .
V4 V 0.56705(9) 0.50241(11) 0.64700(9) 0.0163(4) Uani 1 1 d .
V3 V 0.71269(8) 0.54866(11) 0.57981(9) 0.0141(3) Uani 1 1 d .
V19 V 0.62075(9) 0.56702(11) 0.40414(9) 0.0161(3) Uani 1 1 d .
V14 V 0.52757(9) 0.65690(11) 0.73330(9) 0.0173(4) Uani 1 1 d .
V7 V 0.63112(10) 0.75242(11) 0.35032(9) 0.0183(4) Uani 1 1 d .
V13 V 0.47075(9) 0.52263(12) 0.46877(9) 0.0181(4) Uani 1 1 d .
V2 V 0.76999(9) 0.72207(13) 0.62237(10) 0.0212(4) Uani 1 1 d .
V12 V 0.39032(9) 0.67541(14) 0.45707(10) 0.0222(4) Uani 1 1 d .
V5 V 0.60306(11) 0.43650(12) 0.51969(11) 0.0255(4) Uani 1 1 d .
Na1 Na 0.6012(3) 0.8604(4) 0.1835(3) 0.0382(12) Uani 1 1 d .
O21 O 0.6796(4) 0.8386(5) 0.4127(4) 0.0178(14) Uani 1 1 d .
O31 O 0.5207(3) 0.9099(4) 0.4826(4) 0.0152(14) Uani 1 1 d .
O32 O 0.6400(4) 0.9548(5) 0.5262(4) 0.0172(14) Uani 1 1 d .
O8 O 0.7076(3) 0.7814(5) 0.6694(4) 0.0165(14) Uani 1 1 d .
O23 O 0.5653(4) 0.6450(5) 0.3316(4) 0.0184(15) Uani 1 1 d .
O7 O 0.7460(4) 0.6560(4) 0.5409(4) 0.0164(14) Uani 1 1 d .
O20 O 0.6781(4) 0.6677(5) 0.4084(4) 0.0176(14) Uani 1 1 d .
Na3 Na 0.2670(3) 0.4924(3) 0.2688(3) 0.0405(13) Uani 1 1 d .
O34 O 0.6030(3) 0.8978(4) 0.6434(4) 0.0140(13) Uani 1 1 d .
O43 O 0.4670(4) 0.7450(5) 0.6912(4) 0.0191(15) Uani 1 1 d .
O44 O 0.5892(4) 0.7468(5) 0.7222(4) 0.0183(15) Uani 1 1 d .
O39 O 0.4249(4) 0.5965(5) 0.5272(4) 0.0193(15) Uani 1 1 d .
O9 O 0.7547(4) 0.8258(5) 0.5562(4) 0.0172(14) Uani 1 1 d .
O12 O 0.6629(4) 0.5173(5) 0.4894(4) 0.0209(15) Uani 1 1 d .
O38 O 0.3885(4) 0.7543(5) 0.5469(4) 0.0201(15) Uani 1 1 d .
O11 O 0.6483(4) 0.4663(5) 0.6131(4) 0.0176(15) Uani 1 1 d .
O26 O 0.6497(4) 0.5048(5) 0.3453(4) 0.0241(17) Uani 1 1 d .
O16 O 0.4964(4) 0.5829(5) 0.6587(4) 0.0173(14) Uani 1 1 d .
O25 O 0.5553(4) 0.8042(5) 0.3752(4) 0.0170(14) Uani 1 1 d .
O14 O 0.5283(4) 0.4792(5) 0.5518(4) 0.0218(16) Uani 1 1 d .
O15 O 0.6105(4) 0.5778(5) 0.7287(4) 0.0174(14) Uani 1 1 d .
O18 O 0.5492(4) 0.4779(5) 0.4227(4) 0.0206(15) Uani 1 1 d .
O6 O 0.7368(4) 0.6161(5) 0.6706(4) 0.0200(15) Uani 1 1 d .
O2 O 0.5129(4) 0.7430(5) 0.5694(4) 0.0189(15) Uani 1 1 d .
O1 O 0.6203(4) 0.6343(5) 0.6038(4) 0.0185(15) Uani 1 1 d .
O29 O 0.4387(4) 0.7720(5) 0.4312(4) 0.0212(16) Uani 1 1 d .
O19 O 0.7993(4) 0.7542(5) 0.4369(5) 0.0246(17) Uani 1 1 d .
O35 O 0.4798(4) 0.9015(5) 0.6049(4) 0.0180(14) Uani 1 1 d .
O13 O 0.5491(5) 0.4178(5) 0.6930(4) 0.0267(18) Uani 1 1 d .
O3 O 0.5560(4) 0.6415(5) 0.4643(4) 0.0188(15) Uani 1 1 d .
O28 O 0.4398(4) 0.6069(5) 0.3952(4) 0.0209(15) Uani 1 1 d .
O4 O 0.6302(4) 0.7845(5) 0.5242(4) 0.0178(14) Uani 1 1 d .
O27 O 0.4480(4) 0.7298(6) 0.2899(4) 0.0259(17) Uani 1 1 d .
O47 O 0.7075(4) 0.6882(6) 0.7946(4) 0.0260(17) Uani 1 1 d .
O45 O 0.5211(4) 0.9011(5) 0.7503(4) 0.0209(15) Uani 1 1 d .
Na2 Na 0.4424(3) 0.8581(5) 0.1335(5) 0.072(2) Uani 1 1 d .
O10 O 0.7749(4) 0.4828(5) 0.5827(4) 0.0246(17) Uani 1 1 d .
O33 O 0.5405(4) 1.0674(5) 0.5826(5) 0.0282(18) Uani 1 1 d .
O40 O 0.4213(4) 0.4406(5) 0.4504(5) 0.0288(19) Uani 1 1 d .
O36 O 0.3873(4) 0.9213(6) 0.4873(5) 0.0298(19) Uani 1 1 d .
O42 O 0.5096(5) 0.6304(6) 0.8128(5) 0.032(2) Uani 1 1 d .
O41 O 0.3628(4) 0.6288(6) 0.6451(4) 0.0282(18) Uani 1 1 d .
O46 O 0.7318(4) 0.9589(5) 0.6461(4) 0.0211(16) Uani 1 1 d .
O30 O 0.5951(4) 0.9812(5) 0.3839(4) 0.0238(17) Uani 1 1 d .
O61 O 0.3786(4) 0.6385(5) 0.2216(5) 0.0295(18) Uani 1 1 d .
O22 O 0.6522(5) 0.7690(5) 0.2719(4) 0.0277(18) Uani 1 1 d .
O5 O 0.8470(5) 0.7289(6) 0.6547(5) 0.034(2) Uani 1 1 d .
O55 O 0.2709(6) 0.4647(7) 0.3938(6) 0.050(3) Uani 1 1 d .
O57 O 0.1511(5) 0.4826(7) 0.2540(5) 0.036(2) Uani 1 1 d .
O53 O 0.2874(5) 0.6418(7) 0.2840(5) 0.042(2) Uani 1 1 d .
O54 O 0.3902(5) 0.5009(8) 0.2836(6) 0.047(3) Uani 1 1 d .
O51 O 0.3949(5) 0.9976(9) 0.1611(7) 0.058(3) Uani 1 1 d .
O17 O 0.6113(7) 0.3313(6) 0.5075(6) 0.053(3) Uani 1 1 d .
Na7 Na 0.2831(8) 0.7406(9) 0.6787(11) 0.157(6) Uani 1 1 d .
O49 O 0.5092(5) 0.9040(7) 0.2463(6) 0.046(3) Uani 1 1 d .
O37 O 0.3120(5) 0.6691(9) 0.4266(6) 0.051(3) Uani 1 1 d .
O56 O 0.2786(6) 0.3400(7) 0.2654(9) 0.070(4) Uani 1 1 d .
O66 O 0.4528(7) 0.9609(11) 0.8784(9) 0.082(5) Uani 1 1 d .
O58 O 0.3502(6) 0.3607(8) 0.3669(6) 0.050(3) Uani 1 1 d .
Na6 Na 0.7197(7) 0.3576(8) 0.7071(7) 0.115(4) Uani 1 1 d U
O60 O 0.2676(7) 0.8026(8) 0.5621(9) 0.073(4) Uani 1 1 d .
O65 O 0.3706(7) 0.8360(11) 0.7405(9) 0.080(4) Uani 1 1 d .
O52 O 0.3774(8) 0.8972(10) 0.0138(11) 0.092(6) Uani 1 1 d .
Na4 Na 0.7078(10) 0.8961(12) 0.9887(11) 0.178(8) Uani 1 1 d .
Na5 Na 0.8785(10) 0.6548(8) 0.3885(15) 0.237(14) Uani 1 1 d .
O50 O 0.5197(8) 0.7468(8) 0.1381(11) 0.090(5) Uani 1 1 d .
N1 N 0.3955(10) 0.4171(11) 0.6097(10) 0.076(5) Uani 1 1 d .
N2 N 0.3459(8) 0.4518(13) 0.5641(11) 0.078(5) Uani 1 1 d .
O67 O 0.7847(12) 0.5779(14) 0.344(2) 0.218(19) Uani 1 1 d .
O48 O 0.6901(16) 0.844(2) 0.1200(13) 0.23(2) Uani 1 1 d .
O74 O 0.3486(11) 0.8865(17) 0.3044(17) 0.164(12) Uani 1 1 d .
O73 O 0.7555(10) 0.599(2) 0.9262(11) 0.182(15) Uani 1 1 d .
O75 O 0.6171(9) 0.8160(17) 0.8768(10) 0.120(8) Uani 1 1 d .
O0AA O 0.5317(12) 0.8729(13) 0.8710(8) 0.112(7) Uani 1 1 d .
O1AA O 0.520(2) 0.804(2) 0.9813(13) 0.30(3) Uani 1 1 d .

loop_
_atom_site_aniso_label
_atom_site_aniso_U_11
_atom_site_aniso_U_22
_atom_site_aniso_U_33
_atom_site_aniso_U_23
_atom_site_aniso_U_13
_atom_site_aniso_U_12
V1 0.0121(7) 0.0106(6) 0.0094(6) -0.0010(5) 0.0005(5) -0.0007(5)
V15 0.0124(8) 0.0130(7) 0.0126(7) -0.0009(6) 0.0022(6) -0.0013(6)
V9 0.0150(8) 0.0122(7) 0.0122(7) 0.0018(6) 0.0018(6) 0.0003(6)
V16 0.0137(8) 0.0127(7) 0.0145(8) -0.0019(6) 0.0039(6) 0.0007(6)
V10 0.0196(9) 0.0120(7) 0.0168(8) -0.0025(6) 0.0015(7) 0.0029(6)
V6 0.0137(8) 0.0125(7) 0.0156(8) 0.0009(6) 0.0045(6) 0.0007(6)
V18 0.0158(9) 0.0143(7) 0.0131(8) 0.0019(6) 0.0006(6) 0.0007(6)
V11 0.0140(8) 0.0194(8) 0.0161(8) -0.0023(6) 0.0032(6) -0.0034(7)
V8 0.0168(9) 0.0177(8) 0.0112(7) -0.0011(6) -0.0019(6) -0.0008(7)
V17 0.0116(8) 0.0194(8) 0.0151(8) -0.0006(6) 0.0006(6) 0.0029(6)
V4 0.0226(9) 0.0131(7) 0.0132(8) 0.0025(6) 0.0024(7) -0.0008(7)
V3 0.0149(8) 0.0116(7) 0.0151(8) 0.0012(6) -0.0006(6) 0.0039(6)
V19 0.0203(9) 0.0138(8) 0.0133(8) -0.0021(6) -0.0011(6) 0.0003(7)
V14 0.0203(9) 0.0169(8) 0.0157(8) 0.0022(6) 0.0062(7) -0.0005(7)
V7 0.0234(9) 0.0181(8) 0.0135(8) 0.0018(6) 0.0028(7) 0.0012(7)
V13 0.0213(9) 0.0169(8) 0.0155(8) -0.0038(6) 0.0010(7) -0.0053(7)
V2 0.0138(9) 0.0278(9) 0.0209(9) -0.0075(7) -0.0025(7) 0.0050(7)
V12 0.0150(9) 0.0325(10) 0.0184(9) -0.0041(7) -0.0002(7) -0.0058(8)
V5 0.0350(11) 0.0151(8) 0.0249(9) 0.0007(7) -0.0015(8) -0.0012(8)
Na1 0.045(3) 0.035(3) 0.034(3) 0.008(2) 0.001(2) 0.003(2)
O21 0.023(4) 0.016(3) 0.014(3) 0.002(3) 0.003(3) 0.004(3)
O31 0.017(4) 0.015(3) 0.014(3) -0.004(3) 0.005(3) 0.002(3)
O32 0.017(4) 0.018(3) 0.016(3) 0.001(3) 0.000(3) 0.001(3)
O8 0.011(3) 0.020(3) 0.018(3) 0.002(3) 0.001(3) 0.003(3)
O23 0.020(4) 0.016(3) 0.019(3) 0.000(3) 0.002(3) 0.005(3)
O7 0.019(4) 0.012(3) 0.018(3) 0.000(2) 0.001(3) 0.000(3)
O20 0.022(4) 0.020(3) 0.009(3) 0.000(3) -0.001(3) -0.001(3)
Na3 0.043(3) 0.031(3) 0.048(3) 0.001(2) 0.009(3) -0.002(2)
O34 0.012(3) 0.012(3) 0.019(3) 0.002(3) 0.004(3) 0.001(3)
O43 0.025(4) 0.019(3) 0.014(3) -0.004(3) 0.005(3) -0.005(3)
O44 0.016(4) 0.019(3) 0.020(4) 0.006(3) 0.004(3) 0.003(3)
O39 0.023(4) 0.018(3) 0.017(3) -0.003(3) 0.001(3) -0.006(3)
O9 0.017(4) 0.020(3) 0.015(3) -0.006(3) 0.004(3) 0.002(3)
O12 0.025(4) 0.017(3) 0.020(3) -0.005(3) 0.000(3) -0.001(3)
O38 0.019(4) 0.022(4) 0.020(4) -0.001(3) 0.006(3) 0.000(3)
O11 0.019(4) 0.015(3) 0.018(3) -0.002(3) 0.003(3) -0.009(3)
O26 0.028(5) 0.021(4) 0.023(4) -0.007(3) 0.003(3) 0.005(3)
O16 0.018(4) 0.016(3) 0.018(3) -0.003(3) 0.001(3) -0.002(3)
O25 0.019(4) 0.017(3) 0.015(3) -0.004(3) 0.001(3) 0.002(3)
O14 0.029(4) 0.023(4) 0.014(3) -0.001(3) 0.002(3) -0.002(3)
O15 0.023(4) 0.016(3) 0.012(3) 0.003(3) -0.001(3) -0.002(3)
O18 0.026(4) 0.016(3) 0.020(4) -0.004(3) 0.005(3) -0.002(3)
O6 0.028(4) 0.019(3) 0.014(3) 0.004(3) 0.002(3) 0.002(3)
O2 0.019(4) 0.021(4) 0.018(3) 0.002(3) 0.004(3) 0.002(3)
O1 0.023(4) 0.017(3) 0.014(3) 0.005(3) 0.000(3) 0.001(3)
O29 0.018(4) 0.031(4) 0.014(3) -0.001(3) 0.000(3) 0.000(3)
O19 0.017(4) 0.025(4) 0.034(4) 0.004(3) 0.011(3) 0.000(3)
O35 0.017(4) 0.019(3) 0.016(3) -0.002(3) -0.002(3) 0.003(3)
O13 0.043(5) 0.016(3) 0.021(4) 0.004(3) 0.003(3) 0.000(3)
O3 0.020(4) 0.019(3) 0.016(3) -0.003(3) -0.002(3) -0.001(3)
O28 0.018(4) 0.025(4) 0.020(4) -0.002(3) 0.003(3) -0.001(3)
O4 0.015(4) 0.019(3) 0.019(3) 0.004(3) 0.000(3) -0.003(3)
O27 0.028(4) 0.033(4) 0.015(3) -0.001(3) -0.005(3) -0.005(3)
O47 0.029(4) 0.029(4) 0.018(4) 0.002(3) -0.003(3) 0.001(3)
O45 0.022(4) 0.020(4) 0.022(4) -0.007(3) 0.009(3) 0.002(3)
Na2 0.034(4) 0.059(4) 0.120(7) 0.000(4) 0.000(4) -0.007(3)
O10 0.022(4) 0.024(4) 0.028(4) -0.001(3) 0.003(3) 0.011(3)
O33 0.034(5) 0.017(4) 0.034(5) -0.007(3) 0.006(4) 0.005(3)
O40 0.037(5) 0.019(4) 0.028(4) -0.005(3) -0.003(4) -0.012(3)
O36 0.024(4) 0.034(5) 0.029(4) 0.001(4) -0.003(3) 0.010(4)
O42 0.045(6) 0.033(5) 0.021(4) 0.009(3) 0.011(4) 0.004(4)
O41 0.020(4) 0.039(5) 0.028(4) -0.004(4) 0.011(3) -0.011(4)
O46 0.016(4) 0.021(4) 0.026(4) -0.005(3) 0.004(3) -0.006(3)
O30 0.033(5) 0.016(3) 0.023(4) 0.006(3) 0.007(3) 0.006(3)
O61 0.033(5) 0.019(4) 0.034(4) 0.002(3) -0.006(4) -0.006(3)
O22 0.041(5) 0.027(4) 0.015(4) 0.004(3) 0.007(3) 0.003(4)
O5 0.024(5) 0.036(5) 0.038(5) -0.011(4) -0.007(4) 0.004(4)
O55 0.048(7) 0.044(6) 0.059(7) 0.018(5) 0.009(5) 0.007(5)
O57 0.035(5) 0.047(5) 0.027(4) 0.010(4) 0.009(4) 0.009(4)
O53 0.046(6) 0.041(5) 0.035(5) 0.000(4) -0.007(4) 0.011(5)
O54 0.034(6) 0.060(7) 0.046(6) -0.006(5) 0.001(5) 0.016(5)
O51 0.017(5) 0.074(8) 0.079(8) 0.034(7) -0.004(5) -0.010(5)
O17 0.081(9) 0.018(4) 0.055(7) -0.010(4) -0.015(6) 0.001(5)
Na7 0.152(14) 0.088(9) 0.230(18) 0.034(10) 0.025(13) 0.025(9)
O49 0.039(6) 0.051(6) 0.049(6) 0.015(5) 0.003(5) 0.004(5)
O37 0.014(5) 0.093(9) 0.043(6) -0.025(6) -0.005(4) -0.009(5)
O56 0.051(7) 0.032(6) 0.123(12) -0.026(7) -0.004(8) -0.005(5)
O66 0.052(8) 0.091(11) 0.107(12) -0.019(9) 0.025(8) -0.042(8)
O58 0.049(7) 0.048(6) 0.051(6) -0.002(5) -0.006(5) -0.004(5)
Na6 0.122(9) 0.106(8) 0.125(10) 0.041(7) 0.047(8) 0.032(7)
O60 0.057(8) 0.048(7) 0.119(13) -0.019(8) 0.027(8) 0.008(6)
O65 0.058(9) 0.097(11) 0.090(11) -0.018(9) 0.032(8) -0.013(8)
O52 0.071(10) 0.053(8) 0.160(17) -0.008(10) 0.047(11) -0.018(7)
Na4 0.213(18) 0.161(14) 0.183(16) 0.037(12) 0.108(14) 0.080(14)
Na5 0.220(19) 0.069(8) 0.48(4) 0.029(13) 0.27(2) 0.024(9)
O50 0.098(12) 0.029(6) 0.139(14) 0.024(8) 0.000(10) -0.016(7)
N1 0.088(14) 0.061(10) 0.087(13) 0.006(9) 0.039(11) -0.029(9)
N2 0.046(10) 0.091(13) 0.095(14) 0.023(11) 0.007(9) -0.016(9)
O67 0.120(19) 0.080(14) 0.49(6) -0.08(2) 0.17(3) -0.018(13)
O48 0.26(3) 0.31(4) 0.133(19) 0.13(2) 0.13(2) 0.23(3)
O74 0.089(15) 0.135(19) 0.26(3) -0.11(2) 0.005(18) -0.007(14)
O73 0.104(15) 0.32(3) 0.104(15) 0.106(19) -0.063(12) -0.146(19)
O75 0.079(13) 0.19(2) 0.092(13) -0.055(14) 0.003(10) -0.019(13)
O0AA 0.18(2) 0.101(14) 0.052(9) -0.003(9) 0.001(11) 0.000(14)
O1AA 0.54(7) 0.28(4) 0.082(16) 0.01(2) 0.05(3) 0.31(5)

loop_
_atom_type_symbol
_atom_type_description
_atom_type_scat_dispersion_real
_atom_type_scat_dispersion_imag
_atom_type_scat_source
N N 0.0061 0.0033 'International Tables Vol C Tables 4.2.6.8 and 6.1.1.4'
Na Na 0.0362 0.0249 'International Tables Vol C Tables 4.2.6.8 and 6.1.1.4'
O O 0.0106 0.0060 'International Tables Vol C Tables 4.2.6.8 and 6.1.1.4'
V V 0.3005 0.5294 'International Tables Vol C Tables 4.2.6.8 and 6.1.1.4'

loop_
_geom_angle_atom_site_label_1
_geom_angle_atom_site_label_2
_geom_angle_atom_site_label_3
_geom_angle
_geom_angle_site_symmetry_1
_geom_angle_site_symmetry_3
O2 V1 O4 109.0(4) . .
O2 V1 O1 109.5(4) . .
O4 V1 O1 108.7(4) . .
O2 V1 O3 108.8(4) . .
O4 V1 O3 110.5(4) . .
O1 V1 O3 110.2(4) . .
O46 V15 O8 103.4(4) . .
O46 V15 O34 103.5(3) . .
O8 V15 O34 91.6(3) . .
O46 V15 O9 97.2(4) . .
O8 V15 O9 81.7(3) . .
O34 V15 O9 159.2(3) . .
O46 V15 O32 97.3(4) . .
O8 V15 O32 159.2(3) . .
O34 V15 O32 81.4(3) . .
O9 V15 O32 97.9(3) . .
O46 V15 O4 164.0(3) . .
O8 V15 O4 88.5(3) . .
O34 V15 O4 86.5(3) . .
O9 V15 O4 73.6(3) . .
O32 V15 O4 71.6(3) . .
O46 V15 V2 105.1(3) . .
O8 V15 V2 38.9(2) . .
O34 V15 V2 127.1(2) . .
O9 V15 V2 42.8(2) . .
O32 V15 V2 136.2(2) . .
O4 V15 V2 77.38(18) . .
O46 V15 V10 105.6(3) . .
O8 V15 V10 125.8(2) . .
O34 V15 V10 37.5(2) . .
O9 V15 V10 137.0(2) . .
O32 V15 V10 44.0(2) . .
O4 V15 V10 74.84(19) . .
V2 V15 V10 148.70(8) . .
O30 V9 O25 104.3(4) . .
O30 V9 O31 102.7(4) . .
O25 V9 O31 90.8(3) . .
O30 V9 O21 101.1(4) . .
O25 V9 O21 84.1(3) . .
O31 V9 O21 156.2(3) . .
O30 V9 O32 98.0(4) . .
O25 V9 O32 157.3(3) . .
O31 V9 O32 80.0(3) . .
O21 V9 O32 96.0(3) . .
O30 V9 O4 165.0(4) . .
O25 V9 O4 88.5(3) . .
O31 V9 O4 84.6(3) . .
O21 V9 O4 72.0(3) . .
O32 V9 O4 70.2(3) . .
O30 V9 V7 105.6(3) . .
O25 V9 V7 40.8(2) . .
O31 V9 V7 128.4(2) . .
O21 V9 V7 43.4(2) . .
O32 V9 V7 135.8(2) . .
O4 V9 V7 78.88(18) . .
O30 V9 V10 104.8(3) . .
O25 V9 V10 124.3(2) . .
O31 V9 V10 36.8(2) . .
O21 V9 V10 133.8(2) . .
O32 V9 V10 43.2(2) . .
O4 V9 V10 73.18(18) . .
V7 V9 V10 149.06(8) . .
O45 V16 O44 105.4(4) . .
O45 V16 O35 102.2(4) . .
O44 V16 O35 152.3(3) . .
O45 V16 O43 101.8(4) . .
O44 V16 O43 80.2(3) . .
O35 V16 O43 96.0(3) . .
O45 V16 O34 103.5(4) . .
O44 V16 O34 91.0(3) . .
O35 V16 O34 80.7(3) . .
O43 V16 O34 154.6(3) . .
O45 V16 V10 105.3(3) . .
O44 V16 V10 126.6(2) . .
O35 V16 V10 41.2(2) . .
O43 V16 V10 133.0(2) . .
O34 V16 V10 39.5(2) . .
O45 V16 V14 106.4(3) . .
O44 V16 V14 39.5(2) . .
O35 V16 V14 131.7(2) . .
O43 V16 V14 40.7(2) . .
O34 V16 V14 127.3(2) . .
V10 V16 V14 148.07(8) . .
O33 V10 O34 118.3(4) . .
O33 V10 O31 119.0(4) . .
O34 V10 O31 122.6(3) . .
O33 V10 O35 105.7(4) . .
O34 V10 O35 83.5(3) . .
O31 V10 O35 85.3(3) . .
O33 V10 O32 104.8(4) . .
O34 V10 O32 81.8(3) . .
O31 V10 O32 80.5(3) . .
O35 V10 O32 149.6(3) . .
O33 V10 V17 119.6(3) . .
O34 V10 V17 108.4(2) . .
O31 V10 V17 41.8(2) . .
O35 V10 V17 43.5(2) . .
O32 V10 V17 118.3(2) . .
O33 V10 V16 118.2(3) . .
O34 V10 V16 41.7(2) . .
O31 V10 V16 109.3(2) . .
O35 V10 V16 41.8(2) . .
O32 V10 V16 119.7(2) . .
V17 V10 V16 75.10(7) . .
O33 V10 V15 120.7(3) . .
O34 V10 V15 39.0(2) . .
O31 V10 V15 104.1(2) . .
O35 V10 V15 117.2(2) . .
O32 V10 V15 42.84(19) . .
V17 V10 V15 119.66(7) . .
V16 V10 V15 78.16(6) . .
O33 V10 V9 120.4(3) . .
O34 V10 V9 105.0(2) . .
O31 V10 V9 38.6(2) . .
O35 V10 V9 118.7(2) . .
O32 V10 V9 42.0(2) . .
V17 V10 V9 77.77(6) . .
V16 V10 V9 121.34(7) . .
V15 V10 V9 71.96(6) . .
O33 V10 Na1 36.9(3) . 2_575
O34 V10 Na1 81.8(2) . 2_575
O31 V10 Na1 153.9(2) . 2_575
O35 V10 Na1 108.6(2) . 2_575
O32 V10 Na1 95.4(2) . 2_575
V17 V10 Na1 145.53(12) . 2_575
V16 V10 Na1 95.20(11) . 2_575
V15 V10 Na1 89.38(11) . 2_575
V9 V10 Na1 132.63(12) . 2_575
O19 V6 O20 103.9(4) . .
O19 V6 O21 100.9(4) . .
O20 V6 O21 83.3(3) . .
O19 V6 O7 104.0(4) . .
O20 V6 O7 88.5(3) . .
O21 V6 O7 155.0(3) . .
O19 V6 O9 100.0(4) . .
O20 V6 O9 155.8(3) . .
O21 V6 O9 96.5(3) . .
O7 V6 O9 81.5(3) . .
O19 V6 V7 104.9(3) . .
O20 V6 V7 40.6(2) . .
O21 V6 V7 42.8(2) . .
O7 V6 V7 126.0(2) . .
O9 V6 V7 135.2(2) . .
O19 V6 V2 105.2(3) . .
O20 V6 V2 124.1(2) . .
O21 V6 V2 134.7(2) . .
O7 V6 V2 38.4(2) . .
O9 V6 V2 43.1(2) . .
V7 V6 V2 149.25(8) . .
O47 V18 O8 102.4(4) . .
O47 V18 O44 102.3(4) . .
O8 V18 O44 92.8(3) . .
O47 V18 O6 98.8(4) . .
O8 V18 O6 81.9(3) . .
O44 V18 O6 158.8(3) . .
O47 V18 O15 97.7(4) . .
O8 V18 O15 159.8(3) . .
O44 V18 O15 81.1(3) . .
O6 V18 O15 96.8(3) . .
O47 V18 O1 164.4(4) . .
O8 V18 O1 89.4(3) . .
O44 V18 O1 87.1(3) . .
O6 V18 O1 72.4(3) . .
O15 V18 O1 71.2(3) . .
O47 V18 V2 105.7(3) . .
O8 V18 V2 39.1(2) . .
O44 V18 V2 128.1(2) . .
O6 V18 V2 42.9(2) . .
O15 V18 V2 135.4(2) . .
O1 V18 V2 77.05(19) . .
O47 V18 V14 104.2(3) . .
O8 V18 V14 127.3(2) . .
O44 V18 V14 37.3(2) . .
O6 V18 V14 136.2(2) . .
O15 V18 V14 43.8(2) . .
O1 V18 V14 75.8(2) . .
V2 V18 V14 149.64(8) . .
O41 V11 O16 105.0(4) . .
O41 V11 O39 101.2(4) . .
O16 V11 O39 89.7(3) . .
O41 V11 O43 102.8(4) . .
O16 V11 O43 84.6(3) . .
O39 V11 O43 156.0(3) . .
O41 V11 O38 98.1(4) . .
O16 V11 O38 156.0(3) . .
O39 V11 O38 79.2(3) . .
O43 V11 O38 96.9(3) . .
O41 V11 O2 166.2(4) . .
O16 V11 O2 88.0(3) . .
O39 V11 O2 83.3(3) . .
O43 V11 O2 73.3(3) . .
O38 V11 O2 69.8(3) . .
O41 V11 V14 106.0(3) . .
O16 V11 V14 41.3(2) . .
O39 V11 V14 128.4(2) . .
O43 V11 V14 43.4(2) . .
O38 V11 V14 136.8(2) . .
O2 V11 V14 80.45(18) . .
O41 V11 V12 103.7(3) . .
O16 V11 V12 122.5(2) . .
O39 V11 V12 36.1(2) . .
O43 V11 V12 134.5(2) . .
O38 V11 V12 43.2(2) . .
O2 V11 V12 72.21(18) . .
V14 V11 V12 149.37(8) . .
O41 V11 Na7 37.4(4) . .
O16 V11 Na7 131.0(4) . .
O39 V11 Na7 120.8(4) . .
O43 V11 Na7 79.4(4) . .
O38 V11 Na7 72.4(3) . .
O2 V11 Na7 129.4(3) . .
V14 V11 Na7 107.1(3) . .
V12 V11 Na7 100.9(3) . .
O27 V8 O29 104.4(4) . .
O27 V8 O25 102.4(4) . .
O29 V8 O25 91.6(3) . .
O27 V8 O28 100.5(4) . .
O29 V8 O28 83.1(3) . .
O25 V8 O28 157.1(3) . .
O27 V8 O23 96.5(4) . .
O29 V8 O23 158.5(3) . .
O25 V8 O23 78.9(3) . .
O28 V8 O23 98.2(3) . .
O27 V8 O3 162.5(4) . .
O29 V8 O3 90.9(3) . .
O25 V8 O3 85.3(3) . .
O28 V8 O3 72.6(3) . .
O23 V8 O3 69.3(3) . .
O27 V8 V12 105.6(3) . .
O29 V8 V12 40.3(2) . .
O25 V8 V12 128.7(2) . .
O28 V8 V12 42.9(2) . .
O23 V8 V12 137.5(2) . .
O3 V8 V12 80.53(19) . .
O27 V8 V7 104.5(3) . .
O29 V8 V7 124.0(2) . .
O25 V8 V7 35.6(2) . .
O28 V8 V7 135.7(2) . .
O23 V8 V7 43.4(2) . .
O3 V8 V7 72.68(19) . .
V12 V8 V7 149.18(8) . .
O36 V17 O31 103.0(4) . .
O36 V17 O29 101.7(4) . .
O31 V17 O29 91.9(3) . .
O36 V17 O35 100.3(4) . .
O31 V17 O35 83.8(3) . .
O29 V17 O35 157.9(3) . .
O36 V17 O38 96.9(4) . .
O31 V17 O38 159.6(3) . .
O29 V17 O38 79.5(3) . .
O35 V17 O38 97.2(3) . .
O36 V17 O2 164.8(4) . .
O31 V17 O2 90.7(3) . .
O29 V17 O2 84.3(3) . .
O35 V17 O2 74.1(3) . .
O38 V17 O2 70.2(3) . .
O36 V17 V10 104.4(3) . .
O31 V17 V10 41.0(2) . .
O29 V17 V10 130.0(2) . .
O35 V17 V10 42.8(2) . .
O38 V17 V10 136.9(2) . .
O2 V17 V10 81.4(2) . .
O36 V17 V12 103.8(3) . .
O31 V17 V12 125.4(2) . .
O29 V17 V12 36.3(2) . .
O35 V17 V12 135.3(2) . .
O38 V17 V12 43.3(2) . .
O2 V17 V12 72.77(19) . .
V10 V17 V12 151.18(8) . .
O13 V4 O14 105.8(4) . .
O13 V4 O16 101.8(4) . .
O14 V4 O16 90.1(3) . .
O13 V4 O11 103.0(4) . .
O14 V4 O11 84.2(3) . .
O16 V4 O11 155.1(3) . .
O13 V4 O15 97.9(4) . .
O14 V4 O15 155.7(3) . .
O16 V4 O15 79.5(3) . .
O11 V4 O15 96.0(3) . .
O13 V4 V5 107.0(3) . .
O14 V4 V5 40.7(3) . .
O16 V4 V5 127.8(2) . .
O11 V4 V5 43.7(2) . .
O15 V4 V5 135.9(2) . .
O13 V4 V14 102.6(3) . .
O14 V4 V14 123.2(3) . .
O16 V4 V14 35.9(2) . .
O11 V4 V14 134.5(2) . .
O15 V4 V14 43.6(2) . .
V5 V4 V14 149.58(8) . .
O10 V3 O12 101.5(4) . .
O10 V3 O7 102.1(4) . .
O12 V3 O7 92.1(3) . .
O10 V3 O11 99.3(4) . .
O12 V3 O11 80.6(3) . .
O7 V3 O11 158.4(3) . .
O10 V3 O6 100.5(4) . .
O12 V3 O6 157.9(3) . .
O7 V3 O6 81.1(3) . .
O11 V3 O6 98.1(3) . .
O10 V3 O1 166.4(4) . .
O12 V3 O1 88.0(3) . .
O7 V3 O1 87.2(3) . .
O11 V3 O1 72.4(3) . .
O6 V3 O1 70.8(3) . .
O10 V3 V5 102.7(3) . .
O12 V3 V5 39.3(2) . .
O7 V3 V5 128.8(2) . .
O11 V3 V5 41.3(2) . .
O6 V3 V5 135.8(2) . .
O1 V3 V5 78.45(19) . .
O10 V3 V2 104.8(3) . .
O12 V3 V2 127.3(2) . .
O7 V3 V2 38.1(2) . .
O11 V3 V2 137.0(2) . .
O6 V3 V2 43.0(2) . .
O1 V3 V2 76.29(18) . .
V5 V3 V2 151.91(8) . .
O26 V19 O12 101.2(4) . .
O26 V19 O20 101.9(4) . .
O12 V19 O20 94.1(3) . .
O26 V19 O23 95.1(4) . .
O12 V19 O23 163.7(3) . .
O20 V19 O23 81.6(3) . .
O26 V19 O18 94.4(4) . .
O12 V19 O18 81.2(3) . .
O20 V19 O18 163.6(3) . .
O23 V19 O18 98.6(3) . .
O26 V19 O3 163.8(4) . .
O12 V19 O3 89.7(3) . .
O20 V19 O3 89.0(3) . .
O23 V19 O3 74.6(3) . .
O18 V19 O3 75.4(3) . .
O26 V19 V7 104.7(3) . .
O12 V19 V7 128.2(2) . .
O20 V19 V7 37.1(2) . .
O23 V19 V7 44.7(2) . .
O18 V19 V7 139.0(2) . .
O3 V19 V7 76.9(2) . .
O26 V19 V5 102.4(3) . .
O12 V19 V5 36.8(2) . .
O20 V19 V5 128.5(2) . .
O23 V19 V5 139.5(2) . .
O18 V19 V5 44.5(2) . .
O3 V19 V5 79.2(2) . .
V7 V19 V5 151.85(8) . .
O42 V14 O16 117.3(4) . .
O42 V14 O44 120.9(4) . .
O16 V14 O44 121.0(3) . .
O42 V14 O43 109.6(4) . .
O16 V14 O43 87.9(3) . .
O44 V14 O43 82.0(3) . .
O42 V14 O15 100.7(4) . .
O16 V14 O15 79.7(3) . .
O44 V14 O15 81.0(3) . .
O43 V14 O15 149.6(3) . .
O42 V14 V11 120.5(4) . .
O16 V14 V11 43.1(2) . .
O44 V14 V11 108.3(2) . .
O43 V14 V11 45.0(2) . .
O15 V14 V11 119.1(2) . .
O42 V14 V16 122.8(3) . .
O16 V14 V16 110.2(2) . .
O44 V14 V16 40.2(2) . .
O43 V14 V16 41.8(2) . .
O15 V14 V16 117.9(2) . .
V11 V14 V16 76.46(7) . .
O42 V14 V18 118.6(4) . .
O16 V14 V18 103.2(2) . .
O44 V14 V18 38.6(2) . .
O43 V14 V18 116.3(2) . .
O15 V14 V18 42.5(2) . .
V11 V14 V18 120.68(8) . .
V16 V14 V18 76.71(6) . .
O42 V14 V4 114.8(3) . .
O16 V14 V4 37.7(2) . .
O44 V14 V4 105.1(2) . .
O43 V14 V4 120.9(2) . .
O15 V14 V4 42.03(19) . .
V11 V14 V4 78.88(7) . .
V16 V14 V4 122.21(7) . .
V18 V14 V4 72.68(6) . .
O22 V7 O25 120.3(4) . .
O22 V7 O20 117.8(4) . .
O25 V7 O20 121.3(3) . .
O22 V7 O21 106.2(4) . .
O25 V7 O21 86.5(3) . .
O20 V7 O21 85.2(3) . .
O22 V7 O23 102.0(4) . .
O25 V7 O23 80.1(3) . .
O20 V7 O23 80.8(3) . .
O21 V7 O23 151.8(3) . .
O22 V7 V9 121.0(3) . .
O25 V7 V9 42.5(2) . .
O20 V7 V9 109.3(2) . .
O21 V7 V9 44.1(2) . .
O23 V7 V9 119.2(2) . .
O22 V7 V6 118.7(3) . .
O25 V7 V6 109.9(2) . .
O20 V7 V6 42.3(2) . .
O21 V7 V6 43.0(2) . .
O23 V7 V6 120.0(2) . .
V9 V7 V6 76.08(6) . .
O22 V7 V19 119.8(3) . .
O25 V7 V19 101.8(2) . .
O20 V7 V19 38.2(2) . .
O21 V7 V19 118.1(2) . .
O23 V7 V19 42.8(2) . .
V9 V7 V19 119.16(8) . .
V6 V7 V19 77.98(6) . .
O22 V7 V8 120.2(3) . .
O25 V7 V8 38.0(2) . .
O20 V7 V8 103.0(2) . .
O21 V7 V8 119.6(2) . .
O23 V7 V8 42.1(2) . .
V9 V7 V8 78.14(6) . .
V6 V7 V8 120.98(7) . .
V19 V7 V8 70.14(6) . .
O22 V7 Na1 31.2(3) . .
O25 V7 Na1 89.2(2) . .
O20 V7 Na1 148.9(3) . .
O21 V7 Na1 104.5(2) . .
O23 V7 Na1 100.0(2) . .
V9 V7 Na1 97.48(11) . .
V6 V7 Na1 137.58(12) . .
V19 V7 Na1 136.32(11) . .
V8 V7 Na1 97.65(11) . .
O40 V13 O39 103.2(4) . .
O40 V13 O28 102.4(4) . .
O39 V13 O28 84.1(3) . .
O40 V13 O14 102.2(4) . .
O39 V13 O14 91.0(3) . .
O28 V13 O14 155.4(3) . .
O40 V13 O18 99.4(4) . .
O39 V13 O18 156.8(3) . .
O28 V13 O18 96.2(3) . .
O14 V13 O18 79.1(3) . .
O40 V13 V12 105.5(3) . .
O39 V13 V12 40.6(2) . .
O28 V13 V12 43.6(2) . .
O14 V13 V12 128.3(2) . .
O18 V13 V12 136.0(2) . .
O40 V13 V5 104.4(3) . .
O39 V13 V5 123.6(2) . .
O28 V13 V5 134.5(2) . .
O14 V13 V5 35.4(2) . .
O18 V13 V5 43.7(2) . .
V12 V13 V5 149.15(8) . .
O5 V2 O7 119.1(4) . .
O5 V2 O8 118.7(4) . .
O7 V2 O8 122.2(3) . .
O5 V2 O9 104.4(4) . .
O7 V2 O9 84.0(3) . .
O8 V2 O9 82.4(3) . .
O5 V2 O6 104.5(4) . .
O7 V2 O6 83.4(3) . .
O8 V2 O6 82.4(3) . .
O9 V2 O6 151.0(3) . .
O5 V2 V6 119.0(4) . .
O7 V2 V6 40.9(2) . .
O8 V2 V6 107.0(2) . .
O9 V2 V6 43.1(2) . .
O6 V2 V6 120.2(2) . .
O5 V2 V3 119.6(3) . .
O7 V2 V3 40.4(2) . .
O8 V2 V3 106.4(2) . .
O9 V2 V3 120.0(2) . .
O6 V2 V3 43.0(2) . .
V6 V2 V3 79.08(6) . .
O5 V2 V18 120.7(4) . .
O7 V2 V18 105.3(2) . .
O8 V2 V18 40.2(2) . .
O9 V2 V18 118.0(2) . .
O6 V2 V18 42.2(2) . .
V6 V2 V18 120.27(8) . .
V3 V2 V18 72.55(7) . .
O5 V2 V15 120.6(3) . .
O7 V2 V15 106.1(2) . .
O8 V2 V15 39.7(2) . .
O9 V2 V15 42.7(2) . .
O6 V2 V15 117.6(2) . .
V6 V2 V15 73.53(6) . .
V3 V2 V15 119.74(8) . .
V18 V2 V15 76.92(6) . .
O37 V12 O39 118.5(5) . .
O37 V12 O29 119.0(5) . .
O39 V12 O29 121.8(3) . .
O37 V12 O28 108.8(4) . .
O39 V12 O28 85.1(3) . .
O29 V12 O28 85.2(3) . .
O37 V12 O38 101.3(4) . .
O39 V12 O38 80.0(3) . .
O29 V12 O38 80.8(3) . .
O28 V12 O38 149.8(3) . .
O37 V12 V13 121.0(5) . .
O39 V12 V13 42.1(2) . .
O29 V12 V13 109.4(3) . .
O28 V12 V13 43.0(2) . .
O38 V12 V13 118.5(2) . .
O37 V12 V8 122.2(4) . .
O39 V12 V8 108.8(3) . .
O29 V12 V8 41.8(2) . .
O28 V12 V8 43.3(2) . .
O38 V12 V8 118.5(2) . .
V13 V12 V8 75.59(7) . .
O37 V12 V11 117.5(4) . .
O39 V12 V11 38.4(2) . .
O29 V12 V11 103.8(2) . .
O28 V12 V11 118.6(2) . .
O38 V12 V11 41.6(2) . .
V13 V12 V11 78.18(7) . .
V8 V12 V11 120.14(8) . .
O37 V12 V17 118.5(5) . .
O39 V12 V17 103.4(2) . .
O29 V12 V17 38.2(2) . .
O28 V12 V17 118.1(2) . .
O38 V12 V17 42.6(2) . .
V13 V12 V17 120.31(8) . .
V8 V12 V17 77.30(7) . .
V11 V12 V17 71.46(6) . .
O17 V5 O14 119.9(6) . .
O17 V5 O12 120.6(6) . .
O14 V5 O12 118.9(3) . .
O17 V5 O11 108.2(5) . .
O14 V5 O11 86.1(3) . .
O12 V5 O11 83.1(3) . .
O17 V5 O18 102.6(5) . .
O14 V5 O18 80.0(3) . .
O12 V5 O18 80.0(3) . .
O11 V5 O18 149.2(3) . .
O17 V5 V4 121.1(5) . .
O14 V5 V4 42.4(2) . .
O12 V5 V4 107.1(2) . .
O11 V5 V4 43.8(2) . .
O18 V5 V4 118.7(2) . .
O17 V5 V3 122.4(5) . .
O14 V5 V3 107.4(2) . .
O12 V5 V3 40.7(2) . .
O11 V5 V3 42.4(2) . .
O18 V5 V3 117.0(2) . .
V4 V5 V3 74.71(7) . .
O17 V5 V19 120.8(5) . .
O14 V5 V19 101.6(2) . .
O12 V5 V19 37.0(2) . .
O11 V5 V19 115.2(2) . .
O18 V5 V19 43.1(2) . .
V4 V5 V19 118.00(8) . .
V3 V5 V19 75.12(7) . .
O17 V5 V13 118.6(5) . .
O14 V5 V13 37.8(2) . .
O12 V5 V13 102.5(3) . .
O11 V5 V13 119.1(2) . .
O18 V5 V13 42.1(2) . .
V4 V5 V13 78.17(7) . .
V3 V5 V13 118.83(8) . .
V19 V5 V13 71.31(6) . .
O22 Na1 O48 90.3(6) . .
O22 Na1 O33 170.3(4) . 2_574
O48 Na1 O33 89.4(6) . 2_574
O22 Na1 O57 86.4(4) . 3
O48 Na1 O57 93.6(11) . 3
O33 Na1 O57 103.3(3) 2_574 3
O22 Na1 O49 96.2(4) . .
O48 Na1 O49 170.4(9) . .
O33 Na1 O49 85.3(4) 2_574 .
O57 Na1 O49 79.8(4) 3 .
O22 Na1 O50 93.3(5) . .
O48 Na1 O50 106.7(12) . .
O33 Na1 O50 77.5(4) 2_574 .
O57 Na1 O50 159.7(6) 3 .
O49 Na1 O50 80.0(6) . .
O22 Na1 Na2 122.7(4) . .
O48 Na1 Na2 131.8(9) . .
O33 Na1 Na2 52.0(3) 2_574 .
O57 Na1 Na2 119.9(3) 3 .
O49 Na1 Na2 48.9(3) . .
O50 Na1 Na2 44.7(4) . .
O22 Na1 V10 165.3(3) . 2_574
O48 Na1 V10 86.5(5) . 2_574
O33 Na1 V10 24.3(2) 2_574 2_574
O57 Na1 V10 79.5(3) 3 2_574
O49 Na1 V10 85.4(3) . 2_574
O50 Na1 V10 101.4(4) . 2_574
Na2 Na1 V10 68.96(19) . 2_574
O22 Na1 V7 21.4(2) . .
O48 Na1 V7 111.3(5) . .
O33 Na1 V7 158.7(3) 2_574 .
O57 Na1 V7 81.2(3) 3 .
O49 Na1 V7 74.9(3) . .
O50 Na1 V7 91.1(4) . .
Na2 Na1 V7 107.4(2) . .
V10 Na1 V7 154.44(19) 2_574 .
O22 Na1 Na7 57.6(4) . 4_564
O48 Na1 Na7 32.9(6) . 4_564
O33 Na1 Na7 122.2(4) 2_574 4_564
O57 Na1 Na7 88.7(3) 3 4_564
O49 Na1 Na7 152.2(4) . 4_564
O50 Na1 Na7 108.3(5) . 4_564
Na2 Na1 Na7 151.2(3) . 4_564
V10 Na1 Na7 117.5(3) 2_574 4_564
V7 Na1 Na7 78.4(3) . 4_564
O22 Na1 Na6 40.1(3) . 2_564
O48 Na1 Na6 58.5(6) . 2_564
O33 Na1 Na6 133.6(3) 2_574 2_564
O57 Na1 Na6 110.6(3) 3 2_564
O49 Na1 Na6 130.4(3) . 2_564
O50 Na1 Na6 81.0(4) . 2_564
Na2 Na1 Na6 125.4(3) . 2_564
V10 Na1 Na6 143.4(2) 2_574 2_564
V7 Na1 Na6 60.18(19) . 2_564
Na7 Na1 Na6 32.9(3) 4_564 2_564
O22 Na1 Na3 74.5(3) . 3
O48 Na1 Na3 65.7(11) . 3
O33 Na1 Na3 114.1(3) 2_574 3
O57 Na1 Na3 30.9(2) 3 3
O49 Na1 Na3 109.3(3) . 3
O50 Na1 Na3 165.1(4) . 3
Na2 Na1 Na3 149.9(2) . 3
V10 Na1 Na3 91.15(14) 2_574 3
V7 Na1 Na3 80.55(14) . 3
Na7 Na1 Na3 58.1(2) 4_564 3
Na6 Na1 Na3 84.2(2) 2_564 3
V7 O21 V6 94.3(3) . .
V7 O21 V9 92.5(3) . .
V6 O21 V9 126.6(4) . .
V10 O31 V17 97.2(3) . .
V10 O31 V9 104.6(3) . .
V17 O31 V9 145.6(4) . .
V9 O32 V15 120.7(3) . .
V9 O32 V10 94.8(3) . .
V15 O32 V10 93.1(3) . .
V9 O32 Na4 107.5(5) . 2_574
V15 O32 Na4 115.9(6) . 2_574
V10 O32 Na4 123.6(5) . 2_574
V2 O8 V15 101.3(3) . .
V2 O8 V18 100.7(3) . .
V15 O8 V18 143.6(4) . .
V19 O23 V8 116.3(4) . .
V19 O23 V7 92.6(3) . .
V8 O23 V7 94.5(3) . .
V2 O7 V3 101.4(3) . .
V2 O7 V6 100.7(3) . .
V3 O7 V6 147.1(4) . .
V7 O20 V19 104.6(4) . .
V7 O20 V6 97.1(3) . .
V19 O20 V6 145.7(4) . .
O53 Na3 O56 163.4(5) . .
O53 Na3 O57 103.8(4) . .
O56 Na3 O57 92.3(4) . .
O53 Na3 O55 93.7(4) . .
O56 Na3 O55 82.2(5) . .
O57 Na3 O55 90.2(4) . .
O53 Na3 O46 81.5(3) . 4_464
O56 Na3 O46 106.8(5) . 4_464
O57 Na3 O46 75.2(3) . 4_464
O55 Na3 O46 163.0(4) . 4_464
O53 Na3 O54 76.9(4) . .
O56 Na3 O54 87.0(5) . .
O57 Na3 O54 179.2(5) . .
O55 Na3 O54 90.0(4) . .
O46 Na3 O54 104.6(4) 4_464 .
O53 Na3 Na7 154.5(5) . 2_564
O56 Na3 Na7 24.1(5) . 2_564
O57 Na3 Na7 92.0(4) . 2_564
O55 Na3 Na7 106.3(4) . 2_564
O46 Na3 Na7 83.4(4) 4_464 2_564
O54 Na3 Na7 87.2(4) . 2_564
O53 Na3 Na1 130.9(3) . 3_445
O56 Na3 Na1 65.6(4) . 3_445
O57 Na3 Na1 31.9(3) . 3_445
O55 Na3 Na1 102.8(3) . 3_445
O46 Na3 Na1 69.4(2) 4_464 3_445
O54 Na3 Na1 147.4(3) . 3_445
Na7 Na3 Na1 60.5(3) 2_564 3_445
V10 O34 V15 103.5(3) . .
V10 O34 V16 98.7(3) . .
V15 O34 V16 145.5(4) . .
V14 O43 V16 97.5(4) . .
V14 O43 V11 91.6(3) . .
V16 O43 V11 127.8(4) . .
V14 O44 V16 100.3(3) . .
V14 O44 V18 104.1(3) . .
V16 O44 V18 145.9(4) . .
V12 O39 V13 97.3(3) . .
V12 O39 V11 105.5(4) . .
V13 O39 V11 146.2(4) . .
V15 O9 V2 94.4(3) . .
V15 O9 V6 122.5(4) . .
V2 O9 V6 93.8(3) . .
V5 O12 V19 106.2(4) . .
V5 O12 V3 100.0(4) . .
V19 O12 V3 142.3(4) . .
V11 O38 V17 120.4(4) . .
V11 O38 V12 95.2(3) . .
V17 O38 V12 94.1(3) . .
V5 O11 V4 92.5(3) . .
V5 O11 V3 96.3(3) . .
V4 O11 V3 124.7(4) . .
V5 O11 Na6 127.8(5) . .
V4 O11 Na6 111.3(4) . .
V3 O11 Na6 105.5(4) . .
V14 O16 V11 95.6(3) . .
V14 O16 V4 106.4(4) . .
V11 O16 V4 148.6(4) . .
V7 O25 V9 96.7(3) . .
V7 O25 V8 106.3(3) . .
V9 O25 V8 145.7(4) . .
V5 O14 V4 96.9(4) . .
V5 O14 V13 106.7(4) . .
V4 O14 V13 146.5(4) . .
V4 O15 V18 123.0(3) . .
V4 O15 V14 94.4(3) . .
V18 O15 V14 93.7(3) . .
V13 O18 V19 118.6(3) . .
V13 O18 V5 94.2(3) . .
V19 O18 V5 92.5(3) . .
V18 O6 V2 94.9(3) . .
V18 O6 V3 121.3(4) . .
V2 O6 V3 94.0(3) . .
V1 O2 V17 124.9(4) . .
V1 O2 V11 126.6(4) . .
V17 O2 V11 97.7(3) . .
V1 O1 V18 124.5(4) . .
V1 O1 V3 120.6(4) . .
V18 O1 V3 94.8(3) . .
V12 O29 V8 97.9(4) . .
V12 O29 V17 105.5(4) . .
V8 O29 V17 144.2(4) . .
V6 O19 Na5 140.1(5) . .
V10 O35 V16 96.9(3) . .
V10 O35 V17 93.7(3) . .
V16 O35 V17 127.2(4) . .
V1 O3 V19 126.0(4) . .
V1 O3 V8 119.5(4) . .
V19 O3 V8 98.7(3) . .
V13 O28 V12 93.4(3) . .
V13 O28 V8 126.7(4) . .
V12 O28 V8 93.8(3) . .
V1 O4 V15 126.9(4) . .
V1 O4 V9 122.4(4) . .
V15 O4 V9 96.2(3) . .
O50 Na2 O51 157.9(6) . .
O50 Na2 O5 99.5(5) . 4_464
O51 Na2 O5 94.4(4) . 4_464
O50 Na2 O49 82.8(6) . .
O51 Na2 O49 76.1(5) . .
O5 Na2 O49 111.7(5) 4_464 .
O50 Na2 O52 118.5(7) . .
O51 Na2 O52 79.3(5) . .
O5 Na2 O52 86.5(4) 4_464 .
O49 Na2 O52 150.3(5) . .
O50 Na2 O33 76.5(5) . 2_574
O51 Na2 O33 93.4(4) . 2_574
O5 Na2 O33 166.8(5) 4_464 2_574
O49 Na2 O33 80.6(4) . 2_574
O52 Na2 O33 84.6(5) . 2_574
O50 Na2 Na1 48.9(4) . .
O51 Na2 Na1 110.1(4) . .
O5 Na2 Na1 138.6(4) 4_464 .
O49 Na2 Na1 48.2(3) . .
O52 Na2 Na1 129.6(5) . .
O33 Na2 Na1 46.6(2) 2_574 .
V10 O33 Na1 118.8(5) . 2_575
V10 O33 Na2 127.7(5) . 2_575
Na1 O33 Na2 81.4(3) 2_575 2_575
V11 O41 Na7 119.4(6) . .
V15 O46 Na3 136.3(4) . 4_565
V7 O22 Na1 127.4(5) . .
V7 O22 Na6 121.1(5) . 2_564
Na1 O22 Na6 107.1(4) . 2_564
V2 O5 Na2 131.9(5) . 4_565
Na3 O57 Na1 117.2(4) . 3_445
O56 Na7 Na6 100.3(10) 2_565 3_455
O56 Na7 O60 163.6(11) 2_565 .
Na6 Na7 O60 84.7(6) 3_455 .
O56 Na7 O48 86.5(11) 2_565 4_465
Na6 Na7 O48 94.5(12) 3_455 4_465
O60 Na7 O48 77.5(10) . 4_465
O56 Na7 O65 94.2(9) 2_565 .
Na6 Na7 O65 80.7(8) 3_455 .
O60 Na7 O65 102.1(8) . .
O48 Na7 O65 175.2(13) 4_465 .
O56 Na7 O41 84.7(6) 2_565 .
Na6 Na7 O41 172.4(9) 3_455 .
O60 Na7 O41 92.1(8) . .
O48 Na7 O41 91.5(11) 4_465 .
O65 Na7 O41 93.2(7) . .
O56 Na7 V11 101.5(6) 2_565 .
Na6 Na7 V11 149.2(7) 3_455 .
O60 Na7 V11 80.5(6) . .
O48 Na7 V11 108.3(10) 4_465 .
O65 Na7 V11 76.2(5) . .
O41 Na7 V11 23.2(3) . .
O56 Na7 Na3 27.3(5) 2_565 2_565
Na6 Na7 Na3 120.0(7) 3_455 2_565
O60 Na7 Na3 138.1(7) . 2_565
O48 Na7 Na3 67.9(10) 4_465 2_565
O65 Na7 Na3 114.3(7) . 2_565
O41 Na7 Na3 66.7(4) . 2_565
V11 Na7 Na3 88.3(3) . 2_565
O56 Na7 Na1 67.5(6) 2_565 4_465
Na6 Na7 Na1 74.4(6) 3_455 4_465
O60 Na7 Na1 99.3(6) . 4_465
O48 Na7 Na1 31.3(6) 4_465 4_465
O65 Na7 Na1 145.3(8) . 4_465
O41 Na7 Na1 113.0(5) . 4_465
V11 Na7 Na1 134.5(5) . 4_465
Na3 Na7 Na1 61.5(3) 2_565 4_465
Na1 O49 Na2 82.9(4) . .
V12 O37 Na4 130.6(8) . 4_464
Na7 O56 Na3 128.6(10) 2_564 .
Na7 Na6 O11 125.7(7) 3_545 .
Na7 Na6 O22 84.6(6) 3_545 2_565
O11 Na6 O22 117.2(6) . 2_565
Na7 Na6 O67 105.1(8) 3_545 2_565
O11 Na6 O67 121.7(7) . 2_565
O22 Na6 O67 91.7(6) 2_565 2_565
Na7 Na6 Na1 72.7(5) 3_545 2_565
O11 Na6 Na1 99.0(4) . 2_565
O22 Na6 Na1 32.8(3) 2_565 2_565
O67 Na6 Na1 124.0(6) 2_565 2_565
Na7 O65 Na5 116.4(8) . 4_465
Na5 O52 Na2 134.8(9) 4_464 .
O48 Na4 O37 120.3(8) 1_556 4_565
O48 Na4 O32 82.0(7) 1_556 2_575
O37 Na4 O32 147.1(8) 4_565 2_575
O48 Na4 O75 114.0(13) 1_556 .
O37 Na4 O75 89.7(7) 4_565 .
O32 Na4 O75 103.4(8) 2_575 .
O67 Na5 O66 96.6(9) . 4_564
O67 Na5 O19 83.4(8) . .
O66 Na5 O19 161.5(12) 4_564 .
O67 Na5 O52 94.5(12) . 4_565
O66 Na5 O52 86.3(9) 4_564 4_565
O19 Na5 O52 75.3(7) . 4_565
O67 Na5 O65 74.0(14) . 4_564
O66 Na5 O65 84.4(8) 4_564 4_564
O19 Na5 O65 113.1(10) . 4_564
O52 Na5 O65 164.2(9) 4_565 4_564
Na2 O50 Na1 86.4(5) . .
Na5 O67 Na6 114.6(14) . 2_564
Na1 O48 Na7 115.8(10) . 4_564
Na1 O48 Na4 131.7(10) . 1_554
Na7 O48 Na4 112.4(10) 4_564 1_554

loop_
_geom_bond_atom_site_label_1
_geom_bond_atom_site_label_2
_geom_bond_distance
_geom_bond_site_symmetry_2
V1 O2 1.691(8) .
V1 O4 1.699(7) .
V1 O1 1.713(7) .
V1 O3 1.731(7) .
V15 O46 1.622(7) .
V15 O8 1.936(7) .
V15 O34 1.958(7) .
V15 O9 2.020(7) .
V15 O32 2.059(7) .
V15 O4 2.368(7) .
V15 V2 2.969(3) .
V15 V10 3.024(2) .
V9 O30 1.623(7) .
V9 O25 1.939(7) .
V9 O31 1.974(7) .
V9 O21 1.986(8) .
V9 O32 2.057(7) .
V9 O4 2.439(7) .
V9 V7 2.852(2) .
V9 V10 3.063(2) .
V16 O45 1.621(7) .
V16 O44 1.930(7) .
V16 O35 1.972(7) .
V16 O43 1.979(8) .
V16 O34 1.978(7) .
V16 V10 2.937(2) .
V16 V14 2.943(2) .
V10 O33 1.660(8) .
V10 O34 1.892(7) .
V10 O31 1.896(7) .
V10 O35 1.951(8) .
V10 O32 2.105(8) .
V10 V17 2.866(3) .
V10 Na1 3.537(5) 2_575
V6 O19 1.620(8) .
V6 O20 1.953(7) .
V6 O21 1.966(7) .
V6 O7 1.970(7) .
V6 O9 2.026(7) .
V6 V7 2.878(3) .
V6 V2 2.957(3) .
V18 O47 1.622(8) .
V18 O8 1.950(7) .
V18 O44 1.956(7) .
V18 O6 2.000(8) .
V18 O15 2.059(7) .
V18 O1 2.356(7) .
V18 V2 2.966(3) .
V18 V14 3.043(3) .
V11 O41 1.631(8) .
V11 O16 1.931(8) .
V11 O39 1.975(7) .
V11 O43 1.990(7) .
V11 O38 2.043(8) .
V11 O2 2.402(8) .
V11 V14 2.815(3) .
V11 V12 3.064(3) .
V11 Na7 3.609(18) .
V8 O27 1.613(8) .
V8 O29 1.945(8) .
V8 O25 1.985(8) .
V8 O28 1.987(8) .
V8 O23 2.080(7) .
V8 O3 2.429(7) .
V8 V12 2.889(3) .
V8 V7 3.091(3) .
V17 O36 1.621(8) .
V17 O31 1.925(7) .
V17 O29 1.966(8) .
V17 O35 1.976(7) .
V17 O38 2.082(8) .
V17 O2 2.353(7) .
V17 V12 3.065(3) .
V4 O13 1.635(8) .
V4 O14 1.925(7) .
V4 O16 1.945(7) .
V4 O11 1.963(8) .
V4 O15 2.050(7) .
V4 V5 2.834(3) .
V4 V14 3.053(2) .
V3 O10 1.629(8) .
V3 O12 1.953(8) .
V3 O7 1.961(7) .
V3 O11 1.999(7) .
V3 O6 2.027(7) .
V3 O1 2.411(8) .
V3 V5 2.948(3) .
V3 V2 2.965(3) .
V19 O26 1.649(8) .
V19 O12 1.904(8) .
V19 O20 1.936(8) .
V19 O23 2.057(7) .
V19 O18 2.076(8) .
V19 O3 2.200(8) .
V19 V7 3.026(2) .
V19 V5 3.038(3) .
V14 O42 1.668(9) .
V14 O16 1.867(7) .
V14 O44 1.903(8) .
V14 O43 1.937(8) .
V14 O15 2.110(8) .
V7 O22 1.643(8) .
V7 O25 1.876(7) .
V7 O20 1.887(7) .
V7 O21 1.960(8) .
V7 O23 2.129(8) .
V7 Na1 3.578(5) .
V13 O40 1.624(8) .
V13 O39 1.928(8) .
V13 O28 1.951(8) .
V13 O14 1.970(8) .
V13 O18 2.068(8) .
V13 V12 2.853(3) .
V13 V5 3.075(3) .
V2 O5 1.633(9) .
V2 O7 1.869(7) .
V2 O8 1.902(7) .
V2 O9 2.025(8) .
V2 O6 2.027(8) .
V12 O37 1.650(9) .
V12 O39 1.873(8) .
V12 O29 1.884(8) .
V12 O28 1.970(8) .
V12 O38 2.106(8) .
V5 O17 1.633(9) .
V5 O14 1.861(8) .
V5 O12 1.895(8) .
V5 O11 1.959(7) .
V5 O18 2.131(8) .
Na1 O22 2.333(10) .
Na1 O48 2.35(2) .
Na1 O33 2.423(10) 2_574
Na1 O57 2.447(12) 3
Na1 O49 2.479(13) .
Na1 O50 2.491(16) .
Na1 Na2 3.298(9) .
Na1 Na7 4.081(18) 4_564
Na1 Na6 4.118(15) 2_564
Na1 Na3 4.121(8) 3
O32 Na4 2.815(17) 2_574
Na3 O53 2.326(12) .
Na3 O56 2.336(12) .
Na3 O57 2.382(11) .
Na3 O55 2.427(13) .
Na3 O46 2.481(10) 4_464
Na3 O54 2.532(12) .
Na3 Na7 3.982(15) 2_564
O11 Na6 2.730(14) .
O19 Na5 2.502(15) .
Na2 O50 2.325(18) .
Na2 O51 2.431(16) .
Na2 O5 2.459(12) 4_464
Na2 O49 2.505(15) .
Na2 O52 2.57(2) .
Na2 O33 2.629(12) 2_574
O41 Na7 2.516(19) .
O22 Na6 2.774(15) 2_564
Na7 O56 2.08(2) 2_565
Na7 Na6 2.32(2) 3_455
Na7 O60 2.41(3) .
Na7 O48 2.46(3) 4_465
Na7 O65 2.49(2) .
O37 Na4 2.786(19) 4_464
O66 Na5 2.365(19) 4_465
Na6 O67 2.95(5) 2_565
O65 Na5 2.83(3) 4_465
O52 Na5 2.53(3) 4_464
Na4 O48 2.71(3) 1_556
Na4 O75 2.92(3) .
Na5 O67 2.33(4) .
N1 N2 1.36(3) .
